data_4510804
loop_
_publ_author_name
'Zipp, Caitlin F.'
'Dirr, Heini W.'
'Fernandes, Manuel A.'
'Marques, Helder M.'
'Michael, Joseph P.'

_publ_section_title
;
 Polymorphic Diversity:N-Phenylbenzamide as a Possible Polymorphophore
;
_journal_issue 8
_journal_name_full 'Crystal Growth &amp; Design'
_journal_page_first 3463
_journal_paper_doi 10.1021/cg400356s
_journal_volume 13
_journal_year 2013
_chemical_formula_moiety 'C14 H11 N O2'
_chemical_formula_sum 'C14 H11 N O2'
_chemical_formula_weight 225.24
_chemical_name_systematic
;
 ?
;
_space_group_IT_number 14
_symmetry_cell_setting monoclinic
_symmetry_space_group_name_Hall '-P 2ybc'
_symmetry_space_group_name_H-M 'P 1 21/c 1'
_atom_sites_solution_hydrogens geom
_atom_sites_solution_primary direct
_atom_sites_solution_secondary difmap
_audit_creation_method SHELXL-97
_cell_angle_alpha 90.00
_cell_angle_beta 95.522(2)
_cell_angle_gamma 90.00
_cell_formula_units_Z 6
_cell_length_a 3.89490(10)
_cell_length_b 25.1426(8)
_cell_length_c 16.8477(5)
_cell_measurement_reflns_used 2512
_cell_measurement_temperature 173(2)
_cell_measurement_theta_max 23.93
_cell_measurement_theta_min 2.43
_cell_volume 1642.20(8)
_computing_cell_refinement 'Bruker SAINT'
_computing_data_collection 'Bruker APEX2'
_computing_data_reduction 'Bruker SAINT'
_computing_molecular_graphics 'Bruker SHELXTL'
_computing_publication_material 'Bruker SHELXTL'
_computing_structure_refinement 'SHELXL-97 (Sheldrick, 1997)'
_computing_structure_solution 'SHELXS-97 (Sheldrick, 2008)'
_diffrn_ambient_temperature 173(2)
_diffrn_measured_fraction_theta_full 0.999
_diffrn_measured_fraction_theta_max 0.999
_diffrn_measurement_device_type 'Bruker APEX-II CCD'
_diffrn_measurement_method '\f and \w scans'
_diffrn_radiation_monochromator graphite
_diffrn_radiation_source 'fine-focus sealed tube'
_diffrn_radiation_type MoK\a
_diffrn_radiation_wavelength 0.71073
_diffrn_reflns_av_R_equivalents 0.0684
_diffrn_reflns_av_sigmaI/netI 0.0724
_diffrn_reflns_limit_h_max 4
_diffrn_reflns_limit_h_min -5
_diffrn_reflns_limit_k_max 33
_diffrn_reflns_limit_k_min -33
_diffrn_reflns_limit_l_max 22
_diffrn_reflns_limit_l_min -22
_diffrn_reflns_number 16588
_diffrn_reflns_theta_full 27.99
_diffrn_reflns_theta_max 27.99
_diffrn_reflns_theta_min 1.46
_diffrn_standards_number 0
_exptl_absorpt_coefficient_mu 0.092
_exptl_absorpt_correction_type none
_exptl_crystal_colour colourless
_exptl_crystal_density_diffrn 1.367
_exptl_crystal_density_method 'not measured'
_exptl_crystal_description needle
_exptl_crystal_F_000 708
_exptl_crystal_size_max 0.477
_exptl_crystal_size_mid 0.078
_exptl_crystal_size_min 0.057
_refine_diff_density_max 0.171
_refine_diff_density_min -0.240
_refine_diff_density_rms 0.038
_refine_ls_extinction_method none
_refine_ls_goodness_of_fit_ref 0.882
_refine_ls_hydrogen_treatment constr
_refine_ls_matrix_type full
_refine_ls_number_parameters 308
_refine_ls_number_reflns 3955
_refine_ls_number_restraints 0
_refine_ls_restrained_S_all 0.882
_refine_ls_R_factor_all 0.1042
_refine_ls_R_factor_gt 0.0413
_refine_ls_shift/su_max 0.001
_refine_ls_shift/su_mean 0.000
_refine_ls_structure_factor_coef Fsqd
_refine_ls_weighting_details 'calc w=1/[\s^2^(Fo^2^)+(0.0332P)^2^+0.0000P] where P=(Fo^2^+2Fc^2^)/3'
_refine_ls_weighting_scheme calc
_refine_ls_wR_factor_gt 0.0704
_refine_ls_wR_factor_ref 0.0856
_reflns_number_gt 2080
_reflns_number_total 3955
_reflns_threshold_expression >2sigma(I)
_cod_data_source_file 11c_czhmm15_0s-cmpd2b.cif
_cod_data_source_block 11c_czhmm15_0s
_cod_depositor_comments
;
The following automatic conversions were performed:

'_symmetry_cell_setting' value 'Monoclinic' changed to 'monoclinic'
according to
/usr/data/users/saulius/automatic-downloads/retrospective/ACS/lib/dictionaries/cif_core.dic
dictionary named 'cif_core.dic' version 2.4.2 from 2011-04-26.

Automatic conversion script
Id: cif_fix_values 2281 2013-09-26 08:29:07Z andrius 
;
_cod_original_sg_symbol_H-M P2(1)/c
_cod_database_code 4510804

loop_
_symmetry_equiv_pos_as_xyz
'x, y, z'
'-x, y+1/2, -z+1/2'
'-x, -y, -z'
'x, -y-1/2, z-1/2'

loop_
_atom_site_label
_atom_site_type_symbol
_atom_site_fract_x
_atom_site_fract_y
_atom_site_fract_z
_atom_site_U_iso_or_equiv
_atom_site_adp_type
_atom_site_occupancy
_atom_site_symmetry_multiplicity
_atom_site_calc_flag
_atom_site_refinement_flags
_atom_site_disorder_assembly
_atom_site_disorder_group
C1A C -0.2659(4) 0.57813(6) 0.24158(10) 0.0435(4) Uani 1 1 d . . .
H1A H -0.3825 0.5593 0.2799 0.052 Uiso 1 1 calc R . .
C2A C -0.1662(4) 0.63260(6) 0.26126(8) 0.0310(3) Uani 1 1 d . . .
C3A C -0.2335(4) 0.65076(6) 0.33650(9) 0.0393(4) Uani 1 1 d . . .
H3A H -0.3350 0.6273 0.3718 0.047 Uiso 1 1 calc R . .
C4A C -0.1560(4) 0.70178(7) 0.36050(9) 0.0435(4) Uani 1 1 d . . .
H4A H -0.1987 0.7136 0.4122 0.052 Uiso 1 1 calc R . .
C5A C -0.0144(4) 0.73564(6) 0.30786(9) 0.0414(4) Uani 1 1 d . . .
H5A H 0.0352 0.7713 0.3236 0.050 Uiso 1 1 calc R . .
C6A C 0.0571(4) 0.71909(6) 0.23319(9) 0.0347(4) Uani 1 1 d . . .
H6A H 0.1542 0.7433 0.1982 0.042 Uiso 1 1 calc R . .
C7A C -0.0129(4) 0.66710(5) 0.20910(8) 0.0292(3) Uani 1 1 d . . .
C8A C 0.2115(4) 0.67154(6) 0.07579(8) 0.0324(4) Uani 1 1 d . . .
C9A C 0.2814(3) 0.63729(6) 0.00654(8) 0.0294(3) Uani 1 1 d . . .
C10A C 0.4024(4) 0.66257(6) -0.05833(8) 0.0372(4) Uani 1 1 d . . .
H10A H 0.4393 0.6999 -0.0569 0.045 Uiso 1 1 calc R . .
C11A C 0.4695(4) 0.63396(7) -0.12481(9) 0.0432(4) Uani 1 1 d . . .
H11A H 0.5503 0.6518 -0.1691 0.052 Uiso 1 1 calc R . .
C12A C 0.4208(4) 0.57977(7) -0.12775(9) 0.0428(4) Uani 1 1 d . . .
H12A H 0.4675 0.5602 -0.1738 0.051 Uiso 1 1 calc R . .
C13A C 0.3040(4) 0.55420(6) -0.06347(9) 0.0412(4) Uani 1 1 d . . .
H13A H 0.2697 0.5168 -0.0651 0.049 Uiso 1 1 calc R . .
C14A C 0.2358(4) 0.58248(6) 0.00364(9) 0.0353(4) Uani 1 1 d . . .
H14A H 0.1574 0.5644 0.0480 0.042 Uiso 1 1 calc R . .
N1A N 0.0633(3) 0.64663(4) 0.13591(6) 0.0302(3) Uani 1 1 d . . .
H1NA H 0.0082 0.6130 0.1273 0.036 Uiso 1 1 calc R . .
O1A O -0.2152(3) 0.55402(4) 0.18084(7) 0.0511(3) Uani 1 1 d . . .
O2A O 0.2864(3) 0.71872(4) 0.07750(6) 0.0511(3) Uani 1 1 d . . .
C1B C 0.8868(8) 0.52422(14) 0.66721(17) 0.0366(8) Uani 0.50 1 d P A -1
H1B H 1.0110 0.5308 0.7176 0.044 Uiso 0.50 1 calc PR A -1
C2B C 0.727(2) 0.5699(4) 0.6259(4) 0.0267(14) Uani 0.50 1 d P A -1
C3B C 0.759(5) 0.6198(10) 0.6624(11) 0.037(3) Uani 0.50 1 d P A -1
H3B H 0.8931 0.6246 0.7120 0.044 Uiso 0.50 1 calc PR A -1
C4B C 0.598(5) 0.6597(9) 0.6257(16) 0.034(3) Uani 0.50 1 d P A -1
H4B H 0.6036 0.6926 0.6537 0.040 Uiso 0.50 1 calc PR A -1
C5B C 0.425(3) 0.6595(5) 0.5529(10) 0.0310(16) Uani 0.50 1 d P A -1
H5B H 0.3342 0.6911 0.5284 0.037 Uiso 0.50 1 calc PR A -1
C6B C 0.389(2) 0.6121(3) 0.5168(5) 0.0317(12) Uani 0.50 1 d P A -1
H6B H 0.2581 0.6096 0.4663 0.038 Uiso 0.50 1 calc PR A -1
C7B C 0.5393(13) 0.5664(2) 0.5519(3) 0.0231(12) Uani 0.50 1 d P A -1
C8B C 0.3581(8) 0.50340(12) 0.44042(18) 0.0302(7) Uani 0.50 1 d P A -1
C9B C 0.3743(15) 0.4453(2) 0.4187(3) 0.0262(12) Uani 0.50 1 d P A -1
C10B C 0.205(2) 0.4302(4) 0.3469(4) 0.0290(15) Uani 0.50 1 d P A -1
H10B H 0.0953 0.4565 0.3128 0.035 Uiso 0.50 1 calc PR A -1
C11B C 0.192(5) 0.3778(10) 0.3233(11) 0.033(2) Uani 0.50 1 d P A -1
H11B H 0.0788 0.3698 0.2722 0.040 Uiso 0.50 1 calc PR A -1
C12B C 0.338(6) 0.3342(9) 0.3709(15) 0.033(2) Uani 0.50 1 d P A -1
H12B H 0.3135 0.2977 0.3571 0.039 Uiso 0.50 1 calc PR A -1
C13B C 0.528(4) 0.3543(5) 0.4430(12) 0.046(3) Uani 0.50 1 d P A -1
H13B H 0.6529 0.3291 0.4763 0.055 Uiso 0.50 1 calc PR A -1
C14B C 0.5432(16) 0.4078(2) 0.4683(4) 0.0283(15) Uani 0.50 1 d P A -1
H14B H 0.6654 0.4177 0.5176 0.034 Uiso 0.50 1 calc PR A -1
N1B N 0.5050(7) 0.51671(10) 0.51482(15) 0.0331(7) Uani 0.50 1 d P A -1
H1NB H 0.5911 0.4899 0.5438 0.040 Uiso 0.50 1 calc PR A -1
O1B O 0.8786(7) 0.47791(10) 0.64390(15) 0.0422(7) Uani 0.50 1 d P A -1
O2B O 0.2254(8) 0.53609(11) 0.39359(15) 0.0442(7) Uani 0.50 1 d P A -1

loop_
_atom_site_aniso_label
_atom_site_aniso_U_11
_atom_site_aniso_U_22
_atom_site_aniso_U_33
_atom_site_aniso_U_23
_atom_site_aniso_U_13
_atom_site_aniso_U_12
C1A 0.0495(12) 0.0434(10) 0.0387(10) 0.0083(8) 0.0091(8) -0.0062(8)
C2A 0.0280(9) 0.0338(9) 0.0308(8) 0.0011(7) 0.0003(6) 0.0032(7)
C3A 0.0332(10) 0.0511(11) 0.0336(9) 0.0058(8) 0.0039(7) 0.0107(8)
C4A 0.0407(11) 0.0550(11) 0.0342(9) -0.0080(8) 0.0006(8) 0.0160(8)
C5A 0.0403(10) 0.0372(9) 0.0448(10) -0.0105(8) -0.0055(8) 0.0077(8)
C6A 0.0331(9) 0.0324(9) 0.0377(9) -0.0007(7) -0.0018(7) 0.0031(7)
C7A 0.0262(8) 0.0306(9) 0.0298(8) -0.0004(7) -0.0028(6) 0.0041(6)
C8A 0.0326(9) 0.0319(9) 0.0319(8) 0.0059(7) -0.0011(7) -0.0023(7)
C9A 0.0261(8) 0.0323(8) 0.0291(8) 0.0026(7) -0.0015(6) -0.0015(7)
C10A 0.0387(10) 0.0384(9) 0.0343(9) 0.0063(8) 0.0022(7) -0.0033(7)
C11A 0.0427(11) 0.0557(11) 0.0319(9) 0.0062(8) 0.0070(7) -0.0033(8)
C12A 0.0405(10) 0.0552(11) 0.0325(9) -0.0065(8) 0.0028(7) 0.0029(8)
C13A 0.0445(11) 0.0367(9) 0.0420(10) -0.0051(8) 0.0023(8) -0.0030(8)
C14A 0.0407(10) 0.0348(9) 0.0309(8) 0.0010(7) 0.0057(7) -0.0044(7)
N1A 0.0373(8) 0.0253(7) 0.0280(7) -0.0004(5) 0.0022(5) -0.0036(5)
O1A 0.0758(9) 0.0369(6) 0.0421(7) -0.0018(6) 0.0125(6) -0.0142(6)
O2A 0.0773(9) 0.0285(6) 0.0495(7) 0.0001(5) 0.0158(6) -0.0117(6)
C1B 0.034(2) 0.046(2) 0.0281(17) 0.0022(16) -0.0047(14) -0.0005(16)
C2B 0.024(4) 0.037(3) 0.018(4) 0.003(4) -0.001(3) 0.001(2)
C3B 0.031(5) 0.053(5) 0.025(5) -0.008(4) -0.003(4) -0.012(4)
C4B 0.025(7) 0.025(5) 0.052(5) -0.016(3) 0.010(5) -0.012(4)
C5B 0.023(3) 0.033(4) 0.036(3) 0.005(4) 0.002(3) 0.005(3)
C6B 0.034(3) 0.031(4) 0.031(3) -0.001(3) 0.006(2) 0.006(3)
C7B 0.026(4) 0.023(4) 0.020(4) 0.001(3) 0.003(3) 0.001(3)
C8B 0.0321(19) 0.0285(17) 0.0302(18) 0.0022(15) 0.0040(14) -0.0018(14)
C9B 0.025(3) 0.032(3) 0.021(4) 0.006(2) 0.002(2) 0.002(2)
C10B 0.030(4) 0.038(3) 0.019(4) 0.002(3) 0.000(3) 0.000(2)
C11B 0.027(5) 0.043(5) 0.029(5) -0.010(3) 0.000(4) 0.004(4)
C12B 0.022(6) 0.032(5) 0.045(4) -0.012(4) 0.003(4) -0.016(3)
C13B 0.037(4) 0.051(7) 0.050(4) 0.022(5) 0.008(3) 0.020(4)
C14B 0.029(4) 0.030(5) 0.025(4) 0.000(3) 0.000(3) 0.002(4)
N1B 0.0435(17) 0.0291(18) 0.0256(17) 0.0030(13) -0.0021(13) 0.0018(15)
O1B 0.0520(19) 0.0338(17) 0.0384(17) 0.0033(13) -0.0078(13) 0.0040(12)
O2B 0.062(2) 0.0364(16) 0.0310(16) 0.0037(13) -0.0119(13) 0.0066(13)

loop_
_atom_type_symbol
_atom_type_description
_atom_type_scat_dispersion_real
_atom_type_scat_dispersion_imag
_atom_type_scat_source
C C 0.0033 0.0016 'International Tables Vol C Tables 4.2.6.8 and 6.1.1.4'
H H 0.0000 0.0000 'International Tables Vol C Tables 4.2.6.8 and 6.1.1.4'
N N 0.0061 0.0033 'International Tables Vol C Tables 4.2.6.8 and 6.1.1.4'
O O 0.0106 0.0060 'International Tables Vol C Tables 4.2.6.8 and 6.1.1.4'

loop_
_geom_angle_atom_site_label_1
_geom_angle_atom_site_label_2
_geom_angle_atom_site_label_3
_geom_angle
O1A C1A C2A 126.70(15)
O1A C1A H1A 116.7
C2A C1A H1A 116.7
C3A C2A C7A 119.55(14)
C3A C2A C1A 116.49(14)
C7A C2A C1A 123.95(13)
C4A C3A C2A 121.27(15)
C4A C3A H3A 119.4
C2A C3A H3A 119.4
C3A C4A C5A 118.53(15)
C3A C4A H4A 120.7
C5A C4A H4A 120.7
C6A C5A C4A 121.87(15)
C6A C5A H5A 119.1
C4A C5A H5A 119.1
C5A C6A C7A 119.98(15)
C5A C6A H6A 120.0
C7A C6A H6A 120.0
C6A C7A N1A 123.63(13)
C6A C7A C2A 118.75(13)
N1A C7A C2A 117.62(12)
O2A C8A N1A 123.04(14)
O2A C8A C9A 121.11(13)
N1A C8A C9A 115.86(12)
C10A C9A C14A 118.65(14)
C10A C9A C8A 116.88(13)
C14A C9A C8A 124.47(13)
C11A C10A C9A 120.49(15)
C11A C10A H10A 119.8
C9A C10A H10A 119.8
C12A C11A C10A 120.68(15)
C12A C11A H11A 119.7
C10A C11A H11A 119.7
C13A C12A C11A 119.34(15)
C13A C12A H12A 120.3
C11A C12A H12A 120.3
C12A C13A C14A 120.53(15)
C12A C13A H13A 119.7
C14A C13A H13A 119.7
C13A C14A C9A 120.31(14)
C13A C14A H14A 119.8
C9A C14A H14A 119.8
C8A N1A C7A 128.90(12)
C8A N1A H1NA 115.6
C7A N1A H1NA 115.6
O1B C1B C2B 126.9(4)
O1B C1B H1B 116.6
C2B C1B H1B 116.6
C7B C2B C3B 118.0(10)
C7B C2B C1B 123.0(7)
C3B C2B C1B 119.0(9)
C4B C3B C2B 117.6(15)
C4B C3B H3B 121.2
C2B C3B H3B 121.2
C3B C4B C5B 127.2(19)
C3B C4B H4B 116.4
C5B C4B H4B 116.4
C6B C5B C4B 116.3(12)
C6B C5B H5B 121.9
C4B C5B H5B 121.9
C5B C6B C7B 121.2(8)
C5B C6B H6B 119.4
C7B C6B H6B 119.4
C2B C7B C6B 119.5(8)
C2B C7B N1B 118.6(6)
C6B C7B N1B 121.9(6)
O2B C8B N1B 122.8(3)
O2B C8B C9B 121.4(3)
N1B C8B C9B 115.8(3)
C10B C9B C14B 120.1(7)
C10B C9B C8B 117.0(6)
C14B C9B C8B 122.9(5)
C11B C10B C9B 121.4(10)
C11B C10B H10B 119.3
C9B C10B H10B 119.3
C10B C11B C12B 124.4(15)
C10B C11B H11B 117.8
C12B C11B H11B 117.8
C11B C12B C13B 110.1(16)
C11B C12B H12B 125.0
C13B C12B H12B 125.0
C14B C13B C12B 126.1(13)
C14B C13B H13B 117.0
C12B C13B H13B 117.0
C9B C14B C13B 117.7(8)
C9B C14B H14B 121.2
C13B C14B H14B 121.2
C8B N1B C7B 129.9(4)
C8B N1B H1NB 115.0
C7B N1B H1NB 115.0

loop_
_geom_bond_atom_site_label_1
_geom_bond_atom_site_label_2
_geom_bond_distance
C1A O1A 1.2216(17)
C1A C2A 1.453(2)
C1A H1A 0.9500
C2A C3A 1.3959(19)
C2A C7A 1.4079(19)
C3A C4A 1.370(2)
C3A H3A 0.9500
C4A C5A 1.382(2)
C4A H4A 0.9500
C5A C6A 1.379(2)
C5A H5A 0.9500
C6A C7A 1.3880(19)
C6A H6A 0.9500
C7A N1A 1.3942(17)
C8A O2A 1.2213(16)
C8A N1A 1.3655(17)
C8A C9A 1.4961(19)
C9A C10A 1.3855(19)
C9A C14A 1.3896(18)
C10A C11A 1.377(2)
C10A H10A 0.9500
C11A C12A 1.376(2)
C11A H11A 0.9500
C12A C13A 1.374(2)
C12A H12A 0.9500
C13A C14A 1.383(2)
C13A H13A 0.9500
C14A H14A 0.9500
N1A H1NA 0.8800
C1B O1B 1.228(4)
C1B C2B 1.452(8)
C1B H1B 0.9500
C2B C7B 1.387(6)
C2B C3B 1.40(2)
C3B C4B 1.31(3)
C3B H3B 0.9500
C4B C5B 1.34(3)
C4B H4B 0.9500
C5B C6B 1.339(17)
C5B H5B 0.9500
C6B C7B 1.395(5)
C6B H6B 0.9500
C7B N1B 1.397(6)
C8B O2B 1.219(4)
C8B N1B 1.368(4)
C8B C9B 1.508(7)
C9B C10B 1.375(6)
C9B C14B 1.385(5)
C10B C11B 1.37(3)
C10B H10B 0.9500
C11B C12B 1.44(3)
C11B H11B 0.9500
C12B C13B 1.45(3)
C12B H12B 0.9500
C13B C14B 1.410(15)
C13B H13B 0.9500
C14B H14B 0.9500
N1B H1NB 0.8800

loop_
_geom_hbond_atom_site_label_D
_geom_hbond_atom_site_label_H
_geom_hbond_atom_site_label_A
_geom_hbond_distance_DH
_geom_hbond_distance_HA
_geom_hbond_distance_DA
_geom_hbond_angle_DHA
_geom_hbond_site_symmetry_A
N1A H1NA O1A 0.88 1.98 2.7072(15) 139 .
N1B H1NB O1B 0.88 1.96 2.681(4) 139 .
N1B H1NB O2B 0.88 1.38 2.221(4) 158 3_666

loop_
_geom_torsion_atom_site_label_1
_geom_torsion_atom_site_label_2
_geom_torsion_atom_site_label_3
_geom_torsion_atom_site_label_4
_geom_torsion
O1A C1A C2A C3A -176.31(16)
O1A C1A C2A C7A 4.4(3)
C7A C2A C3A C4A 0.6(2)
C1A C2A C3A C4A -178.71(14)
C2A C3A C4A C5A 1.2(2)
C3A C4A C5A C6A -1.4(2)
C4A C5A C6A C7A -0.1(2)
C5A C6A C7A N1A -177.51(13)
C5A C6A C7A C2A 1.8(2)
C3A C2A C7A C6A -2.1(2)
C1A C2A C7A C6A 177.15(14)
C3A C2A C7A N1A 177.31(13)
C1A C2A C7A N1A -3.5(2)
O2A C8A C9A C10A -6.2(2)
N1A C8A C9A C10A 174.28(13)
O2A C8A C9A C14A 173.30(14)
N1A C8A C9A C14A -6.3(2)
C14A C9A C10A C11A 1.2(2)
C8A C9A C10A C11A -179.31(14)
C9A C10A C11A C12A -0.6(2)
C10A C11A C12A C13A 0.0(2)
C11A C12A C13A C14A 0.0(2)
C12A C13A C14A C9A 0.7(2)
C10A C9A C14A C13A -1.2(2)
C8A C9A C14A C13A 179.32(14)
O2A C8A N1A C7A -3.7(2)
C9A C8A N1A C7A 175.91(13)
C6A C7A N1A C8A -0.4(2)
C2A C7A N1A C8A -179.71(14)
O1B C1B C2B C7B -0.3(10)
O1B C1B C2B C3B 179.0(12)
C7B C2B C3B C4B 3(3)
C1B C2B C3B C4B -176.6(16)
C2B C3B C4B C5B -6(3)
C3B C4B C5B C6B 6(3)
C4B C5B C6B C7B -3(2)
C3B C2B C7B C6B -0.4(16)
C1B C2B C7B C6B 178.9(7)
C3B C2B C7B N1B -179.9(12)
C1B C2B C7B N1B -0.6(10)
C5B C6B C7B C2B 0.7(14)
C5B C6B C7B N1B -179.7(9)
O2B C8B C9B C10B -5.8(8)
N1B C8B C9B C10B 175.0(6)
O2B C8B C9B C14B 175.5(5)
N1B C8B C9B C14B -3.6(7)
C14B C9B C10B C11B 1.6(17)
C8B C9B C10B C11B -177.1(13)
C9B C10B C11B C12B 2(3)
C10B C11B C12B C13B -6(3)
C11B C12B C13B C14B 6(3)
C10B C9B C14B C13B -1.3(12)
C8B C9B C14B C13B 177.2(9)
C12B C13B C14B C9B -3(2)
O2B C8B N1B C7B -0.6(5)
C9B C8B N1B C7B 178.5(5)
C2B C7B N1B C8B -174.5(5)
C6B C7B N1B C8B 5.9(8)
